data_7105487
loop_
_publ_author_name
'Amo-Ochoa, Pilar'
'Welte, Lorena'
'Gonz\'alez-Prieto, Rodrigo'
'Sanz Miguel, Pablo J.'
'G\'omez-Garc\'ia, Carlos J.'
'Mateo-Mart\'i, Eva'
'Delgado, Salome'
'G\'omez-Herrero, Julio'
'Zamora, F\'elix'

_publ_section_title
;
 Single layers of a multifunctional laminar Cu(i,ii) coordination
 polymer
;
_journal_issue 19
_journal_name_full 'Chemical Communications'
_journal_page_first 3262
_journal_page_last 3264
_journal_paper_doi 10.1039/b919647a
_journal_volume 46
_journal_year 2010
_chemical_formula_moiety 'C12 H8 Br Cu2 N2 O4'
_chemical_formula_sum 'C12 H8 Br Cu2 N2 O4'
_chemical_formula_weight 451.19
_chemical_name_systematic
;
?
;
_space_group_IT_number 60
_symmetry_cell_setting orthorhombic
_symmetry_space_group_name_Hall '-P 2n 2ab'
_symmetry_space_group_name_H-M 'P b c n'
_atom_sites_solution_hydrogens geom
_atom_sites_solution_primary direct
_atom_sites_solution_secondary difmap
_audit_creation_date 2010-03-03T10:23:22-00:00
_audit_creation_method 'WinGX routine CIF_UPDATE'
_cell_angle_alpha 90
_cell_angle_beta 90
_cell_angle_gamma 90
_cell_formula_units_Z 4
_cell_length_a 14.1012(3)
_cell_length_b 6.71520(10)
_cell_length_c 13.8579(3)
_cell_measurement_reflns_used 1267
_cell_measurement_temperature 150(2)
_cell_measurement_theta_max 25.91
_cell_measurement_theta_min 2.89
_cell_volume 1312.24(4)
_computing_structure_refinement 'SHELXL-97 (Sheldrick, 1997)'
_computing_structure_solution 'SHELXS-97 (Sheldrick, 1990)'
_diffrn_ambient_temperature 150(2)
_diffrn_measured_fraction_theta_full 0.994
_diffrn_measured_fraction_theta_max 0.988
_diffrn_radiation_monochromator graphite
_diffrn_radiation_type MoK\a
_diffrn_radiation_wavelength 0.71073
_diffrn_reflns_av_R_equivalents 0.046
_diffrn_reflns_av_unetI/netI 0.021
_diffrn_reflns_limit_h_max 16
_diffrn_reflns_limit_h_min -17
_diffrn_reflns_limit_k_max 7
_diffrn_reflns_limit_k_min -8
_diffrn_reflns_limit_l_max 16
_diffrn_reflns_limit_l_min -14
_diffrn_reflns_number 9689
_diffrn_reflns_theta_full 25
_diffrn_reflns_theta_max 25.91
_diffrn_reflns_theta_min 2.89
_exptl_absorpt_coefficient_mu 6.301
_exptl_absorpt_correction_T_max 0.389
_exptl_absorpt_correction_T_min 0.281
_exptl_absorpt_correction_type multi-scan
_exptl_absorpt_process_details sadabs
_exptl_crystal_colour black
_exptl_crystal_density_diffrn 2.284
_exptl_crystal_density_method 'not measured'
_exptl_crystal_description prisms
_exptl_crystal_F_000 876
_exptl_crystal_size_max 0.2
_exptl_crystal_size_mid 0.15
_exptl_crystal_size_min 0.15
_refine_diff_density_max 0.945
_refine_diff_density_min -0.63
_refine_diff_density_rms 0.158
_refine_ls_extinction_method none
_refine_ls_goodness_of_fit_ref 1.092
_refine_ls_hydrogen_treatment constr
_refine_ls_matrix_type full
_refine_ls_number_parameters 96
_refine_ls_number_reflns 1267
_refine_ls_number_restraints 0
_refine_ls_restrained_S_all 1.092
_refine_ls_R_factor_all 0.0428
_refine_ls_R_factor_gt 0.036
_refine_ls_shift/su_max 0.001
_refine_ls_shift/su_mean 0
_refine_ls_structure_factor_coef Fsqd
_refine_ls_weighting_details 'calc w=1/[\s^2^(Fo^2^)+(0.0659P)^2^+3.4358P] where P=(Fo^2^+2Fc^2^)/3'
_refine_ls_weighting_scheme calc
_refine_ls_wR_factor_gt 0.1015
_refine_ls_wR_factor_ref 0.1074
_reflns_number_gt 1101
_reflns_number_total 1267
_reflns_threshold_expression >2sigma(I)
_cod_data_source_file b919647a.txt
_cod_data_source_block 1
_cod_original_sg_symbol_H-M Pbcn
_cod_database_code 7105487

loop_
_symmetry_equiv_pos_as_xyz
'x, y, z'
'-x+1/2, -y+1/2, z+1/2'
'-x, y, -z+1/2'
'x+1/2, -y+1/2, -z'
'-x, -y, -z'
'x-1/2, y-1/2, -z-1/2'
'x, -y, z-1/2'
'-x-1/2, y-1/2, z'

loop_
_atom_site_label
_atom_site_type_symbol
_atom_site_fract_x
_atom_site_fract_y
_atom_site_fract_z
_atom_site_U_iso_or_equiv
_atom_site_adp_type
_atom_site_occupancy
_atom_site_symmetry_multiplicity
_atom_site_calc_flag
_atom_site_refinement_flags
_atom_site_disorder_assembly
_atom_site_disorder_group
Cu1 Cu 0.05855(4) 0.18613(10) 0.18761(4) 0.0258(2) Uani 1 1 d . . .
Br1 Br 0 -0.15139(10) 0.25 0.0207(2) Uani 1 2 d S . .
N1 N 0.1581(2) 0.1541(5) 0.0839(3) 0.0146(7) Uani 1 1 d . . .
C3 C 0.2045(3) 0.1839(6) -0.0811(3) 0.0152(8) Uani 1 1 d . . .
H3A H 0.1865 0.1948 -0.147 0.018 Uiso 1 1 calc R . .
C6 C 0.2505(3) 0.1428(7) 0.1089(3) 0.0175(8) Uani 1 1 d . . .
H6A H 0.2664 0.1252 0.1749 0.021 Uiso 1 1 calc R . .
C2 C 0.1368(3) 0.1713(6) -0.0097(3) 0.0153(8) Uani 1 1 d . . .
H2A H 0.0719 0.175 -0.0278 0.018 Uiso 1 1 calc R . .
C5 C 0.3228(3) 0.1558(6) 0.0419(3) 0.0153(8) Uani 1 1 d . . .
H5A H 0.3872 0.1482 0.0617 0.018 Uiso 1 1 calc R . .
C4 C 0.2999(3) 0.1803(6) -0.0549(3) 0.0141(8) Uani 1 1 d . . .
C7 C 0.3757(3) 0.2102(6) -0.1288(3) 0.0156(8) Uani 1 1 d . . .
O2 O 0.4599(2) 0.2256(5) -0.09870(19) 0.0179(6) Uani 1 1 d . . .
O1 O 0.35079(19) 0.2234(5) -0.2158(2) 0.0178(6) Uani 1 1 d . . .

loop_
_atom_site_aniso_label
_atom_site_aniso_U_11
_atom_site_aniso_U_22
_atom_site_aniso_U_33
_atom_site_aniso_U_23
_atom_site_aniso_U_13
_atom_site_aniso_U_12
Cu1 0.0176(3) 0.0422(4) 0.0176(3) 0.0005(2) 0.0003(2) -0.0003(2)
Br1 0.0165(3) 0.0286(4) 0.0170(4) 0 -0.0020(2) 0
N1 0.0097(15) 0.0215(18) 0.0127(17) 0.0000(13) 0.0014(12) -0.0001(13)
C3 0.0128(18) 0.021(2) 0.0115(19) -0.0006(15) 0.0000(15) -0.0013(16)
C6 0.0128(18) 0.029(2) 0.0110(19) 0.0003(16) -0.0010(15) 0.0001(16)
C2 0.0123(18) 0.022(2) 0.012(2) -0.0011(15) -0.0011(14) -0.0014(15)
C5 0.0093(17) 0.024(2) 0.012(2) -0.0003(15) -0.0011(14) 0.0005(15)
C4 0.0126(18) 0.0176(19) 0.0121(19) -0.0007(14) 0.0018(14) -0.0015(15)
C7 0.0110(18) 0.023(2) 0.013(2) 0.0000(16) 0.0017(15) -0.0016(15)
O2 0.0087(13) 0.0354(18) 0.0095(13) 0.0020(12) -0.0008(10) -0.0017(12)
O1 0.0087(12) 0.0355(17) 0.0093(14) 0.0015(12) 0.0006(10) -0.0029(12)

loop_
_atom_type_symbol
_atom_type_description
_atom_type_scat_dispersion_real
_atom_type_scat_dispersion_imag
_atom_type_scat_source
C C 0.0033 0.0016 'International Tables Vol C Tables 4.2.6.8 and 6.1.1.4'
H H 0 0 'International Tables Vol C Tables 4.2.6.8 and 6.1.1.4'
N N 0.0061 0.0033 'International Tables Vol C Tables 4.2.6.8 and 6.1.1.4'
O O 0.0106 0.006 'International Tables Vol C Tables 4.2.6.8 and 6.1.1.4'
Cu Cu 0.3201 1.2651 'International Tables Vol C Tables 4.2.6.8 and 6.1.1.4'
Br Br -0.2901 2.4595 'International Tables Vol C Tables 4.2.6.8 and 6.1.1.4'

loop_
_geom_angle_atom_site_label_1
_geom_angle_atom_site_label_2
_geom_angle_atom_site_label_3
_geom_angle
_geom_angle_site_symmetry_1
_geom_angle_site_symmetry_3
_geom_angle_publ_flag
O1 Cu1 O2 143.84(14) 2 4_455 ?
O1 Cu1 N1 93.81(13) 2 . ?
O2 Cu1 N1 94.50(13) 4_455 . ?
O1 Cu1 Cu1 87.49(9) 2 3 ?
O2 Cu1 Cu1 87.94(9) 4_455 3 ?
N1 Cu1 Cu1 173.85(10) . 3 ?
O1 Cu1 Br1 104.79(10) 2 . ?
O2 Cu1 Br1 104.59(10) 4_455 . ?
N1 Cu1 Br1 111.69(10) . . ?
Cu1 Cu1 Br1 62.190(15) 3 . ?
Cu1 Br1 Cu1 55.62(3) 3 . ?
C2 N1 C6 118.1(4) . . ?
C2 N1 Cu1 121.7(3) . . ?
C6 N1 Cu1 119.6(3) . . ?
C2 C3 C4 118.7(4) . . ?
C2 C3 H3A 120.6 . . ?
C4 C3 H3A 120.6 . . ?
N1 C6 C5 122.4(4) . . ?
N1 C6 H6A 118.8 . . ?
C5 C6 H6A 118.8 . . ?
N1 C2 C3 123.2(4) . . ?
N1 C2 H2A 118.4 . . ?
C3 C2 H2A 118.4 . . ?
C6 C5 C4 119.0(4) . . ?
C6 C5 H5A 120.5 . . ?
C4 C5 H5A 120.5 . . ?
C5 C4 C3 118.5(4) . . ?
C5 C4 C7 120.8(4) . . ?
C3 C4 C7 120.7(4) . . ?
O1 C7 O2 125.0(4) . . ?
O1 C7 C4 117.8(3) . . ?
O2 C7 C4 117.2(4) . . ?
C7 O2 Cu1 119.2(3) . 4 ?
C7 O1 Cu1 119.8(3) . 2_554 ?

loop_
_geom_bond_atom_site_label_1
_geom_bond_atom_site_label_2
_geom_bond_distance
_geom_bond_site_symmetry_2
_geom_bond_publ_flag
Cu1 O1 1.948(3) 2 ?
Cu1 O2 1.951(3) 4_455 ?
Cu1 N1 2.021(3) . ?
Cu1 Cu1 2.3909(11) 3 ?
Cu1 Br1 2.5624(9) . ?
Br1 Cu1 2.5624(9) 3 ?
N1 C2 1.336(6) . ?
N1 C6 1.351(5) . ?
C3 C2 1.378(6) . ?
C3 C4 1.394(6) . ?
C3 H3A 0.95 . ?
C6 C5 1.382(6) . ?
C6 H6A 0.95 . ?
C2 H2A 0.95 . ?
C5 C4 1.389(6) . ?
C5 H5A 0.95 . ?
C4 C7 1.493(5) . ?
C7 O1 1.259(5) . ?
C7 O2 1.262(5) . ?
O2 Cu1 1.951(3) 4 ?
O1 Cu1 1.948(3) 2_554 ?

loop_
_geom_torsion_atom_site_label_1
_geom_torsion_atom_site_label_2
_geom_torsion_atom_site_label_3
_geom_torsion_atom_site_label_4
_geom_torsion
_geom_torsion_site_symmetry_1
_geom_torsion_site_symmetry_2
_geom_torsion_site_symmetry_3
_geom_torsion_site_symmetry_4
_geom_torsion_publ_flag
O1 Cu1 Br1 Cu1 79.01(9) 2 . . 3 ?
O2 Cu1 Br1 Cu1 -79.67(9) 4_455 . . 3 ?
N1 Cu1 Br1 Cu1 179.33(11) . . . 3 ?
O1 Cu1 N1 C2 -152.4(3) 2 . . . ?
O2 Cu1 N1 C2 -7.6(3) 4_455 . . . ?
Br1 Cu1 N1 C2 100.0(3) . . . . ?
O1 Cu1 N1 C6 18.1(3) 2 . . . ?
O2 Cu1 N1 C6 162.9(3) 4_455 . . . ?
Br1 Cu1 N1 C6 -89.4(3) . . . . ?
C2 N1 C6 C5 2.5(7) . . . . ?
Cu1 N1 C6 C5 -168.4(3) . . . . ?
C6 N1 C2 C3 -2.0(6) . . . . ?
Cu1 N1 C2 C3 168.7(3) . . . . ?
C4 C3 C2 N1 -0.6(6) . . . . ?
N1 C6 C5 C4 -0.4(7) . . . . ?
C6 C5 C4 C3 -2.2(6) . . . . ?
C6 C5 C4 C7 175.4(4) . . . . ?
C2 C3 C4 C5 2.6(6) . . . . ?
C2 C3 C4 C7 -175.0(4) . . . . ?
C5 C4 C7 O1 177.2(4) . . . . ?
C3 C4 C7 O1 -5.3(6) . . . . ?
C5 C4 C7 O2 -4.7(6) . . . . ?
C3 C4 C7 O2 172.9(4) . . . . ?
O1 C7 O2 Cu1 9.4(6) . . . 4 ?
C4 C7 O2 Cu1 -168.6(3) . . . 4 ?
O2 C7 O1 Cu1 -10.0(6) . . . 2_554 ?
C4 C7 O1 Cu1 168.0(3) . . . 2_554 ?
